data_1532806
loop_
_publ_author_name
'Li, X.Z.'
'Chen, X.L.'
'Wu, L.'
'Zhou, T.'
'Cao, Y.G.'
'Xu, Y.P.'

_publ_section_title
;
 Ba3 Y B3 O9 : phase transition and crystal structure
;
_journal_name_full 'Journal of Alloys Compd.'
_journal_page_first 53
_journal_page_last 58
_journal_volume 370
_journal_year 2004
_chemical_formula_sum 'B3 Ba3 O9 Y'
_chemical_name_systematic 'Ba3 Y (B O3)3'
_space_group_IT_number 185
_symmetry_space_group_name_Hall 'P 6c -2'
_symmetry_space_group_name_H-M 'P 63 c m'
_cell_angle_alpha 90
_cell_angle_beta 90
_cell_angle_gamma 120
_cell_formula_units_Z 6
_cell_length_a 9.41908
_cell_length_b 9.41908
_cell_length_c 17.5949
_cell_volume 1351.868
_citation_journal_id_ASTM JALCEU
_cod_data_source_file Li_JALCEU_2004_1441.cif
_cod_data_source_block B3Ba3O9Y1
_cod_original_formula_sum 'B3 Ba3 O9 Y1'
_cod_database_code 1532806

loop_
_symmetry_equiv_pos_as_xyz
x,y,z
x-y,x,z+1/2
-y,x-y,z
-x,-y,z+1/2
-x+y,-x,z
y,-x+y,z+1/2
y,x,z
-x+y,y,z+1/2
-x,-x+y,z
-y,-x,z+1/2
x-y,-y,z
x,x-y,z+1/2

loop_
_atom_site_label
_atom_site_type_symbol
_atom_site_fract_x
_atom_site_fract_y
_atom_site_fract_z
_atom_site_occupancy
_atom_site_U_iso_or_equiv
O6 O-2 0.2001 0.2001 0.932 1 0.0
B2 B+3 0.356 0.356 0.7488 1 0.0
O4 O-2 0.4869 0.4869 0.7465 1 0.0
O1 O-2 0.1822 0.1822 0.5873 1 0.0
Ba3 Ba+2 0.3426 0.3426 0.1284 1 0.0
Y2 Y+3 0.6667 0.3333 -0.0041 1 0.0
Ba1 Ba+2 0 0 0.2232 1 0.0
O3 O-2 0.1967 0.3517 0.748 1 0.0
O2 O-2 0.3247 0.4756 0.5741 1 0.0
B3 B+3 0.3317 0.3317 0.9213 1 0.0
B1 B+3 0.3207 0.3207 0.573 1 0.0
Ba4 Ba+2 0.3221 0.3221 0.3678 1 0.0
Ba2 Ba+2 0.6667 0.3333 0.2703 1 0.0
O5 O-2 0.3323 0.4715 0.9211 1 0.0
Y1 Y+3 0 0 0 1 0.0
